data_1569180
loop_
_publ_author_name
'Liu, Jiaqi'
'Wang, Hao'
'Li, Jing'

_publ_section_title
;
 Pillar-layer Zn-triazolate-dicarboxylate frameworks with a customized
 pore structure for efficient ethylene purification from
 ethylene/ethane/acetylene ternary mixtures.
;
_journal_issue 22
_journal_name_full 'Chemical science'
_journal_page_first 5912
_journal_page_last 5917
_journal_paper_doi 10.1039/d3sc01134h
_journal_volume 14
_journal_year 2023
_chemical_absolute_configuration ad
_chemical_formula_sum 'C112 H67 N24 O32 Zn10'
_chemical_formula_weight 2914.59
_space_group_crystal_system monoclinic
_space_group_IT_number 6
_space_group_name_Hall 'P -2y'
_space_group_name_H-M_alt 'P 1 m 1'
_atom_sites_solution_hydrogens mixed
_atom_sites_solution_primary direct
_audit_creation_method
;
FinalCif V88 by Daniel Kratzert, Freiburg 2022,
https://github.com/dkratzert/FinalCif
;
_audit_update_record
;
2023-02-27 deposited with the CCDC.	2023-05-04 downloaded from the CCDC.
;
_cell_angle_alpha 90
_cell_angle_beta 110.269(4)
_cell_angle_gamma 90
_cell_formula_units_Z 1
_cell_length_a 18.0460(17)
_cell_length_b 9.8055(10)
_cell_length_c 24.994(3)
_cell_measurement_reflns_used 4651
_cell_measurement_temperature 150(2)
_cell_measurement_theta_max 59.171
_cell_measurement_theta_min 3.922
_cell_volume 4148.8(8)
_computing_cell_refinement 'SAINT V8.40C'
_computing_data_collection 'Bruker BIS V6.2.14/2020-04-30'
_computing_data_reduction 'SAINT V8.40C'
_computing_structure_refinement 'SHELXL-2019/1 (Sheldrick, 2019)'
_computing_structure_solution 'SHELXT (G. Sheldrick)'
_diffrn_ambient_temperature 150(2)
_diffrn_detector_type 'Bruker PHOTON II'
_diffrn_measured_fraction_theta_full 0.996
_diffrn_measured_fraction_theta_max 0.996
_diffrn_measurement_device_type 'Bruker D8 VENTURE Metaljet PHOTON II'
_diffrn_radiation_monochromator 'mirror optics'
_diffrn_radiation_type GaK\a
_diffrn_radiation_wavelength 1.34139
_diffrn_reflns_av_R_equivalents 0.0532
_diffrn_reflns_av_unetI/netI 0.0533
_diffrn_reflns_Laue_measured_fraction_full 0.996
_diffrn_reflns_Laue_measured_fraction_max 0.996
_diffrn_reflns_limit_h_max 21
_diffrn_reflns_limit_h_min -22
_diffrn_reflns_limit_k_max 12
_diffrn_reflns_limit_k_min 0
_diffrn_reflns_limit_l_max 31
_diffrn_reflns_limit_l_min 0
_diffrn_reflns_number 8983
_diffrn_reflns_point_group_measured_fraction_full 0.498
_diffrn_reflns_point_group_measured_fraction_max 0.498
_diffrn_reflns_theta_full 53.594
_diffrn_reflns_theta_max 56.964
_diffrn_reflns_theta_min 1.639
_diffrn_source_current 2.23
_diffrn_source_voltage 69.71
_exptl_absorpt_coefficient_mu 1.377
_exptl_absorpt_correction_T_max 0.310625
_exptl_absorpt_correction_T_min 0.18155
_exptl_absorpt_correction_type multi-scan
_exptl_absorpt_process_details
;
TWINABS - Bruker AXS scaling for twinned crystals - Version 2012/1: Krause, L.,
Herbst-Irmer, R., Sheldrick G.M. & Stalke D., J. Appl. Cryst. 48 (2015) 3-10
;
_exptl_crystal_density_diffrn 1.167
_exptl_crystal_description block
_exptl_crystal_F_000 1463
_exptl_crystal_size_max 0.200
_exptl_crystal_size_mid 0.100
_exptl_crystal_size_min 0.100
_refine_diff_density_max 0.447
_refine_diff_density_min -0.865
_refine_diff_density_rms 0.088
_refine_ls_abs_structure_details
;
No quotients, so Flack parameter determined by classical intensity fit
;
_refine_ls_abs_structure_Flack 0.03(5)
_refine_ls_extinction_method none
_refine_ls_goodness_of_fit_ref 1.083
_refine_ls_hydrogen_treatment constr
_refine_ls_matrix_type full
_refine_ls_number_parameters 1220
_refine_ls_number_reflns 8983
_refine_ls_number_restraints 3684
_refine_ls_restrained_S_all 1.052
_refine_ls_R_factor_all 0.0618
_refine_ls_R_factor_gt 0.0587
_refine_ls_shift/su_max 0.021
_refine_ls_shift/su_mean 0.001
_refine_ls_structure_factor_coef Fsqd
_refine_ls_weighting_details 'w=1/[\s^2^(Fo^2^)+(0.1335P)^2^+1.4759P] where P=(Fo^2^+2Fc^2^)/3'
_refine_ls_weighting_scheme calc
_refine_ls_wR_factor_gt 0.1826
_refine_ls_wR_factor_ref 0.1847
_reflns_Friedel_coverage 0.000
_reflns_Friedel_fraction_full 0.000
_reflns_Friedel_fraction_max 0.000
_reflns_number_gt 8012
_reflns_number_total 8983
_reflns_threshold_expression 'I > 2\s(I)'
_twin_special_details 'The data was integrated as a 2-component twin.'
_twin_individual_id 2
_twin_individual_twin_matrix_11 -0.00036
_twin_individual_twin_matrix_12 -0.5002
_twin_individual_twin_matrix_13 -1.00004
_twin_individual_twin_matrix_21 -1.0
_twin_individual_twin_matrix_22 -0.00023
_twin_individual_twin_matrix_23 0.00028
_twin_individual_twin_matrix_31 -0.00195
_twin_individual_twin_matrix_32 1.00004
_twin_individual_twin_matrix_33 0.00015
_cod_data_source_file d3sc01134h2.cif
_cod_data_source_block 221029Li_LIDZ135301_0m_4_sq
_cod_depositor_comments 'Adding full bibliography for 1569180.cif.'
_cod_original_cell_volume 4148.8(7)
_cod_original_sg_symbol_H-M 'P m'
_cod_database_code 1569180
_shelx_shelxl_version_number 2019/1
_shelx_space_group_comment
;
The symmetry employed for this shelxl refinement is uniquely defined
by the following loop, which should always be used as a source of
symmetry information in preference to the above space-group names.
They are only intended as comments.
;
_shelx_estimated_absorpt_t_min 0.770
_shelx_estimated_absorpt_t_max 0.875

loop_
_space_group_symop_operation_xyz
'x, y, z'
'x, -y, z'

loop_
_atom_site_label
_atom_site_type_symbol
_atom_site_fract_x
_atom_site_fract_y
_atom_site_fract_z
_atom_site_U_iso_or_equiv
_atom_site_adp_type
_atom_site_occupancy
_atom_site_site_symmetry_order
_atom_site_calc_flag
_atom_site_refinement_flags_posn
_atom_site_refinement_flags_adp
_atom_site_refinement_flags_occupancy
_atom_site_disorder_assembly
_atom_site_disorder_group
Zn01 Zn 0.69353(10) 0.500000 0.89191(8) 0.0408(3) Uani 1 2 d S TU P . .
Zn02 Zn 0.52015(10) 0.000000 0.42312(8) 0.0346(3) Uani 1 2 d S T P . .
Zn03 Zn 0.32848(10) 0.500000 0.44405(9) 0.0387(3) Uani 1 2 d S T P . .
Zn04 Zn 0.33642(10) 0.000000 0.30230(8) 0.0385(3) Uani 1 2 d S TU P . .
Zn05 Zn 0.72161(10) 0.000000 0.51993(8) 0.0403(3) Uani 1 2 d S TU P . .
Zn06 Zn 0.51070(10) 0.500000 -0.07821(8) 0.0394(3) Uani 1 2 d S T P . .
Zn07 Zn 0.68980(10) 0.500000 0.37250(8) 0.0408(3) Uani 1 2 d S TU P . .
Zn08 Zn 0.34140(10) 0.000000 0.78617(8) 0.0462(4) Uani 1 2 d S TU P . .
Zn09 Zn 0.70430(10) 1.000000 1.03853(9) 0.0455(3) Uani 1 2 d S T P . .
Zn10 Zn 0.30863(10) 0.500000 -0.08288(9) 0.0463(4) Uani 1 2 d S TU P . .
C1_1 C 0.3251(4) 0.2643(7) 0.3631(3) 0.0435(14) Uani 1 1 d D U . . .
H1_1 H 0.276682 0.292352 0.335220 0.052 Uiso 1 1 calc R U . . .
C2_1 C 0.4270(3) 0.2569(6) 0.4372(3) 0.0371(12) Uani 1 1 d D U . . .
H2_1 H 0.465450 0.278182 0.473254 0.045 Uiso 1 1 calc R U . . .
N1_1 N 0.3650(3) 0.1541(6) 0.3580(2) 0.0396(11) Uani 1 1 d D U . . .
N2_1 N 0.4319(3) 0.1524(6) 0.4063(2) 0.0389(11) Uani 1 1 d D U . . .
N3_1 N 0.3608(3) 0.3316(6) 0.4121(3) 0.0428(12) Uani 1 1 d D U . . .
C1_2 C 0.6054(4) 0.7553(7) 0.9843(3) 0.0416(13) Uani 1 1 d D U . . .
H1_2 H 0.568731 0.774490 1.002858 0.050 Uiso 1 1 calc R U . . .
C2_2 C 0.7059(4) 0.7636(8) 0.9594(3) 0.0476(15) Uani 1 1 d D U . . .
H2_2 H 0.755489 0.788555 0.956889 0.057 Uiso 1 1 calc R U . . .
N1_2 N 0.5993(3) 0.6493(7) 0.9500(3) 0.0472(13) Uani 1 1 d D U . . .
N2_2 N 0.6648(3) 0.6573(7) 0.9333(3) 0.0477(13) Uani 1 1 d D U . . .
N3_2 N 0.6700(3) 0.8334(6) 0.9899(3) 0.0468(13) Uani 1 1 d D U . . .
C1_3 C 0.5971(4) 0.2623(8) 0.3966(3) 0.0478(15) Uani 1 1 d D U . . .
H1_3 H 0.549579 0.286816 0.366953 0.057 Uiso 1 1 calc R U . . .
C2_3 C 0.7164(4) 0.2611(7) 0.4525(3) 0.0479(16) Uani 1 1 d D U . . .
H2_3 H 0.770476 0.283410 0.471116 0.057 Uiso 1 1 calc R U . . .
N1_3 N 0.6038(3) 0.1570(6) 0.4294(3) 0.0457(13) Uani 1 1 d D U . . .
N2_3 N 0.6812(3) 0.1559(6) 0.4652(3) 0.0444(13) Uani 1 1 d D U . . .
N3_3 N 0.6656(3) 0.3337(7) 0.4094(3) 0.0509(14) Uani 1 1 d D U . . .
C1_4 C 0.5893(4) 0.0126(12) 0.5602(3) 0.0404(19) Uani 0.5 1 d D U P A -1
C2_4 C 0.5590(3) 0.0113(8) 0.61035(19) 0.046(2) Uani 0.5 1 d DG U P A -1
C3_4 C 0.4909(3) -0.0621(8) 0.6051(2) 0.052(2) Uani 0.5 1 d DG U P A -1
H3_4 H 0.464091 -0.110137 0.570807 0.062 Uiso 0.5 1 calc R U P A -1
C4_4 C 0.4621(3) -0.0652(7) 0.6499(2) 0.047(2) Uani 0.5 1 d DG U P A -1
H4_4 H 0.415568 -0.115303 0.646312 0.056 Uiso 0.5 1 calc R U P A -1
C5_4 C 0.5014(3) 0.0051(5) 0.7001(2) 0.0485(19) Uani 0.5 1 d DG U P A -1
C6_4 C 0.5694(3) 0.0785(5) 0.70534(18) 0.054(2) Uani 0.5 1 d DG U P A -1
C7_4 C 0.5983(3) 0.0816(6) 0.6605(2) 0.054(2) Uani 0.5 1 d DG U P A -1
C8_4 C 0.6664(3) 0.1549(8) 0.6658(3) 0.065(3) Uani 0.5 1 d DG U P A -1
H8_4 H 0.686050 0.157028 0.635117 0.078 Uiso 0.5 1 calc R U P A -1
C9_4 C 0.7056(4) 0.2252(10) 0.7159(3) 0.074(3) Uani 0.5 1 d DG U P A -1
H9_4 H 0.752144 0.275370 0.719516 0.089 Uiso 0.5 1 calc R U P A -1
C10_4 C 0.6768(5) 0.2222(9) 0.7608(3) 0.072(3) Uani 0.5 1 d DG U P A -1
H10_4 H 0.703623 0.270206 0.795021 0.087 Uiso 0.5 1 calc R U P A -1
C11_4 C 0.6087(4) 0.1488(7) 0.7555(2) 0.064(3) Uani 0.5 1 d DG U P A -1
H11_4 H 0.589008 0.146703 0.786130 0.077 Uiso 0.5 1 calc R U P A -1
C12_4 C 0.4679(4) 0.000000 0.7485(3) 0.059(2) Uani 0.5 1 d DS U P A -1
O1_4 O 0.5367(4) -0.001(7) 0.5117(2) 0.0392(13) Uani 0.5 1 d D U P A -1
O2_4 O 0.6601(4) -0.0230(12) 0.5706(3) 0.039(2) Uani 0.5 1 d D U P A -1
O3_4 O 0.3943(4) -0.0247(15) 0.7317(4) 0.058(3) Uani 0.5 1 d D U P A -1
O4_4 O 0.5080(5) -0.016(3) 0.7997(3) 0.047(4) Uani 0.5 1 d D U P A -1
C1_5 C 0.5628(4) 0.4908(16) 0.2720(3) 0.060(2) Uani 0.5 1 d D U P B -1
C2_5 C 0.5247(3) 0.5048(8) 0.20756(19) 0.057(2) Uani 0.5 1 d DG U P B -1
C3_5 C 0.5656(3) 0.4359(8) 0.1779(3) 0.049(2) Uani 0.5 1 d DG U P B -1
H3_5 H 0.612231 0.386733 0.198074 0.059 Uiso 0.5 1 calc R U P B -1
C4_5 C 0.5382(4) 0.4390(9) 0.1186(3) 0.051(3) Uani 0.5 1 d DG U P B -1
H4_5 H 0.566117 0.391858 0.098302 0.061 Uiso 0.5 1 calc R U P B -1
C5_5 C 0.4699(4) 0.5109(8) 0.08903(19) 0.045(2) Uani 0.5 1 d DG U P B -1
C6_5 C 0.4290(3) 0.5799(6) 0.11872(19) 0.054(2) Uani 0.5 1 d DG U P B -1
C7_5 C 0.4564(3) 0.5768(6) 0.17799(19) 0.054(2) Uani 0.5 1 d DG U P B -1
C8_5 C 0.4155(4) 0.6457(9) 0.2077(2) 0.059(3) Uani 0.5 1 d DG U P B -1
H8_5 H 0.434179 0.643665 0.248194 0.071 Uiso 0.5 1 calc R U P B -1
C9_5 C 0.3472(5) 0.7177(10) 0.1781(3) 0.066(3) Uani 0.5 1 d DG U P B -1
H9_5 H 0.319207 0.764826 0.198417 0.079 Uiso 0.5 1 calc R U P B -1
C10_5 C 0.3198(4) 0.7208(9) 0.1189(3) 0.065(3) Uani 0.5 1 d DG U P B -1
H10_5 H 0.273090 0.769954 0.098646 0.078 Uiso 0.5 1 calc R U P B -1
C11_5 C 0.3607(4) 0.6518(8) 0.0892(3) 0.058(3) Uani 0.5 1 d DG U P B -1
H11_5 H 0.341944 0.653921 0.048651 0.070 Uiso 0.5 1 calc R U P B -1
C12_5 C 0.4408(4) 0.5125(16) 0.0242(3) 0.039(2) Uani 0.5 1 d D U P B -1
O1_5 O 0.6373(4) 0.500000 0.2898(3) 0.0591(17) Uani 0.5 1 d DS U P B -1
O2_5 O 0.5240(5) 0.500000 0.3044(3) 0.066(2) Uani 0.5 1 d DS U P B -1
O3_5 O 0.4918(4) 0.500000 0.0008(3) 0.0487(16) Uani 0.5 1 d DS U P B -1
O4_5 O 0.3677(3) 0.500000 -0.0025(3) 0.0505(16) Uani 0.5 1 d DS U P B -1
C1_6 C 0.5568(5) 0.5457(13) 0.8003(4) 0.064(3) Uani 0.5 1 d D U P C -1
C2_6 C 0.5079(4) 0.5215(9) 0.7372(3) 0.080(3) Uani 0.5 1 d DG U P C -1
C3_6 C 0.5456(5) 0.4605(11) 0.7035(4) 0.088(4) Uani 0.5 1 d DG U P C -1
H3_6 H 0.599732 0.435554 0.719627 0.106 Uiso 0.5 1 calc R U P C -1
C4_6 C 0.5043(6) 0.4361(11) 0.6460(3) 0.099(4) Uani 0.5 1 d DG U P C -1
H4_6 H 0.530102 0.394409 0.622961 0.119 Uiso 0.5 1 calc R U P C -1
C5_6 C 0.4252(6) 0.4726(10) 0.6224(3) 0.108(4) Uani 0.5 1 d DG U P C -1
C6_6 C 0.3874(4) 0.5335(9) 0.6561(3) 0.109(4) Uani 0.5 1 d DG U P C -1
C7_6 C 0.4287(4) 0.5580(9) 0.7135(3) 0.096(4) Uani 0.5 1 d DG U P C -1
C8_6 C 0.3910(5) 0.6189(13) 0.7473(4) 0.108(4) Uani 0.5 1 d DG U P C -1
H8_6 H 0.419242 0.635618 0.786547 0.130 Uiso 0.5 1 calc R U P C -1
C9_6 C 0.3118(6) 0.6554(17) 0.7236(5) 0.117(5) Uani 0.5 1 d DG U P C -1
H9_6 H 0.286024 0.697082 0.746709 0.140 Uiso 0.5 1 calc R U P C -1
C10_6 C 0.2705(5) 0.6310(17) 0.6662(5) 0.117(5) Uani 0.5 1 d DG U P C -1
H10_6 H 0.216391 0.655939 0.650043 0.140 Uiso 0.5 1 calc R U P C -1
C11_6 C 0.3082(5) 0.5700(13) 0.6325(4) 0.116(5) Uani 0.5 1 d DG U P C -1
H11_6 H 0.279975 0.553334 0.593214 0.139 Uiso 0.5 1 calc R U P C -1
C12_6 C 0.3833(10) 0.4424(14) 0.5594(4) 0.099(4) Uani 0.5 1 d D U P C -1
O1_6 O 0.6306(4) 0.5320(12) 0.8119(4) 0.055(3) Uani 0.5 1 d D U P C -1
O2_6 O 0.5258(5) 0.505(4) 0.8357(3) 0.075(3) Uani 0.5 1 d D U P C -1
O3_6 O 0.4002(9) 0.5215(18) 0.5260(5) 0.091(4) Uani 0.5 1 d D U P C -1
O4_6 O 0.3524(12) 0.3279(14) 0.5412(6) 0.108(5) Uani 0.5 1 d D U P C -1
H4A_6 H 0.315661 0.312715 0.553807 0.162 Uiso 0.5 1 d R U P C -1
C1_7 C 0.8540(5) 0.5198(16) 0.4154(4) 0.083(4) Uani 0.5 1 d D U P B -1
C2_7 C 0.9369(5) 0.5200(10) 0.4126(4) 0.103(4) Uani 0.5 1 d D U P B -1
C3_7 C 0.9971(6) 0.4530(12) 0.4548(5) 0.114(4) Uani 0.5 1 d D U P B -1
H3_7 H 0.986246 0.407305 0.484730 0.137 Uiso 0.5 1 calc R U P B -1
C4_7 C 1.0734(7) 0.4526(15) 0.4531(6) 0.123(5) Uani 0.5 1 d D U P B -1
H4_7 H 1.114499 0.407567 0.482311 0.148 Uiso 0.5 1 calc R U P B -1
C5_7 C 1.0901(6) 0.5174(15) 0.4093(6) 0.120(4) Uani 0.5 1 d D U P B -1
C6_7 C 1.0301(6) 0.5842(12) 0.3670(5) 0.119(4) Uani 0.5 1 d D U P B -1
C7_7 C 0.9542(6) 0.5850(10) 0.3688(5) 0.114(4) Uani 0.5 1 d D U P B -1
C8_7 C 0.8955(8) 0.6531(14) 0.3261(6) 0.131(5) Uani 0.5 1 d D U P B -1
H8_7 H 0.843252 0.654211 0.326888 0.157 Uiso 0.5 1 calc R U P B -1
C9_7 C 0.9116(11) 0.7200(17) 0.2821(7) 0.134(5) Uani 0.5 1 d D U P B -1
H9_7 H 0.870642 0.765994 0.253206 0.161 Uiso 0.5 1 calc R U P B -1
C10_7 C 0.9878(11) 0.7189(17) 0.2808(7) 0.133(5) Uani 0.5 1 d D U P B -1
H10_7 H 0.999398 0.764595 0.251151 0.160 Uiso 0.5 1 calc R U P B -1
C11_7 C 1.0472(9) 0.6505(15) 0.3234(6) 0.125(5) Uani 0.5 1 d D U P B -1
H11_7 H 1.099477 0.649106 0.322614 0.150 Uiso 0.5 1 calc R U P B -1
C12_7 C 1.1727(7) 0.518(2) 0.4059(6) 0.119(5) Uani 0.5 1 d D U P B -1
O1_7 O 0.8459(8) 0.5277(15) 0.4630(5) 0.092(5) Uani 0.5 1 d D U P B -1
O2_7 O 0.7955(5) 0.516(3) 0.3702(4) 0.069(3) Uani 0.5 1 d D U P B -1
O3_7 O 1.2286(7) 0.520(2) 0.4520(7) 0.122(6) Uani 0.5 1 d D U P B -1
O4_7 O 1.1858(9) 0.514(5) 0.3597(7) 0.118(7) Uani 0.5 1 d D U P B -1
C1_8 C -0.1440(7) 0.0121(18) 0.5916(6) 0.133(5) Uani 0.5 1 d D U P A -1
C2_8 C -0.0606(4) -0.0011(12) 0.6350(4) 0.133(4) Uani 0.5 1 d DG U P A -1
C3_8 C -0.0001(6) 0.0667(14) 0.6235(4) 0.128(5) Uani 0.5 1 d DG U P A -1
H3_8 H -0.011472 0.119091 0.589626 0.153 Uiso 0.5 1 calc R U P A -1
C4_8 C 0.0769(5) 0.0580(15) 0.6616(4) 0.119(5) Uani 0.5 1 d DG U P A -1
H4_8 H 0.118292 0.104302 0.653815 0.142 Uiso 0.5 1 calc R U P A -1
C5_8 C 0.0935(4) -0.0186(14) 0.7112(4) 0.110(4) Uani 0.5 1 d DG U P A -1
C6_8 C 0.0330(4) -0.0864(12) 0.7227(4) 0.130(4) Uani 0.5 1 d DG U P A -1
C7_8 C -0.0440(4) -0.0777(12) 0.6845(4) 0.133(5) Uani 0.5 1 d DG U P A -1
C8_8 C -0.1045(5) -0.1455(16) 0.6960(6) 0.147(6) Uani 0.5 1 d DG U P A -1
H8_8 H -0.157216 -0.139454 0.669923 0.176 Uiso 0.5 1 calc R U P A -1
C9_8 C -0.0879(7) -0.222(2) 0.7456(7) 0.157(6) Uani 0.5 1 d DG U P A -1
H9_8 H -0.129293 -0.268394 0.753384 0.188 Uiso 0.5 1 calc R U P A -1
C10_8 C -0.0109(8) -0.231(2) 0.7837(6) 0.158(6) Uani 0.5 1 d DG U P A -1
H10_8 H 0.000469 -0.283186 0.817575 0.189 Uiso 0.5 1 calc R U P A -1
C11_8 C 0.0496(6) -0.1630(16) 0.7722(4) 0.149(6) Uani 0.5 1 d DG U P A -1
H11_8 H 0.102309 -0.169040 0.798305 0.179 Uiso 0.5 1 calc R U P A -1
C12_8 C 0.1781(5) -0.027(2) 0.7527(4) 0.080(4) Uani 0.5 1 d D U P A -1
O1_8 O -0.1675(11) -0.0832(19) 0.5568(7) 0.126(6) Uani 0.5 1 d D U P A -1
O2_8 O -0.1746(10) 0.1290(19) 0.5809(7) 0.124(6) Uani 0.5 1 d D U P A -1
O3_8 O 0.2338(5) -0.021(2) 0.7338(4) 0.071(3) Uani 0.5 1 d D U P A -1
O4_8 O 0.1921(6) -0.014(7) 0.8054(4) 0.078(6) Uani 0.5 1 d D U P A -1
C1_9 C -0.1583(5) 0.5229(16) -0.0964(7) 0.125(5) Uani 0.5 1 d D U P B -1
C2_9 C -0.0735(3) 0.5203(12) -0.0950(4) 0.117(4) Uani 0.5 1 d DG U P B -1
C3_9 C -0.0482(5) 0.4411(13) -0.1315(5) 0.117(5) Uani 0.5 1 d DG U P B -1
H3_9 H -0.084735 0.384793 -0.159193 0.140 Uiso 0.5 1 calc R U P B -1
C4_9 C 0.0305(5) 0.4444(13) -0.1275(5) 0.115(5) Uani 0.5 1 d DG U P B -1
H4_9 H 0.047818 0.390285 -0.152501 0.138 Uiso 0.5 1 calc R U P B -1
C5_9 C 0.0840(4) 0.5269(12) -0.0871(5) 0.107(4) Uani 0.5 1 d DG U P B -1
C6_9 C 0.0587(4) 0.6060(11) -0.0505(4) 0.115(4) Uani 0.5 1 d DG U P B -1
C7_9 C -0.0200(4) 0.6028(11) -0.0545(4) 0.122(4) Uani 0.5 1 d DG U P B -1
C8_9 C -0.0453(6) 0.6820(15) -0.0180(5) 0.136(5) Uani 0.5 1 d DG U P B -1
H8_9 H -0.099087 0.679729 -0.020724 0.163 Uiso 0.5 1 calc R U P B -1
C9_9 C 0.0082(8) 0.7644(18) 0.0225(7) 0.142(6) Uani 0.5 1 d DG U P B -1
H9_9 H -0.009081 0.818528 0.047438 0.170 Uiso 0.5 1 calc R U P B -1
C10_9 C 0.0869(7) 0.7677(18) 0.0265(7) 0.137(5) Uani 0.5 1 d DG U P B -1
H10_9 H 0.123472 0.824024 0.054132 0.165 Uiso 0.5 1 calc R U P B -1
C11_9 C 0.1122(5) 0.6885(14) -0.0101(6) 0.127(5) Uani 0.5 1 d DG U P B -1
H11_9 H 0.166020 0.690721 -0.007335 0.153 Uiso 0.5 1 calc R U P B -1
C12_9 C 0.1706(6) 0.5365(12) -0.0808(8) 0.094(4) Uani 0.5 1 d D U P B -1
O1_9 O -0.1872(9) 0.6416(17) -0.1107(11) 0.125(6) Uani 0.5 1 d D U P B -1
H1_9 H -0.220066 0.637436 -0.144070 0.187 Uiso 0.5 1 d R U P B -1
O2_9 O -0.2024(8) 0.4245(16) -0.0997(10) 0.116(6) Uani 0.5 1 d D U P B -1
O3_9 O 0.2001(7) 0.4364(12) -0.0968(6) 0.078(3) Uani 0.5 1 d D U P B -1
O4_9 O 0.2036(8) 0.6519(13) -0.0753(8) 0.099(4) Uani 0.5 1 d D U P B -1
C1_10 C -0.1415(6) 0.0367(15) 0.0877(6) 0.125(5) Uani 0.5 1 d D U P D -2
C2_10 C -0.0555(4) 0.0149(11) 0.1268(5) 0.128(4) Uani 0.5 1 d DG U P D -2
C3_10 C -0.0356(6) -0.0426(13) 0.1808(5) 0.124(5) Uani 0.5 1 d DG U P D -2
H3_10 H -0.075984 -0.070217 0.194767 0.149 Uiso 0.5 1 calc R U P D -2
C4_10 C 0.0433(6) -0.0598(11) 0.2143(4) 0.114(5) Uani 0.5 1 d DG U P D -2
H4_10 H 0.056906 -0.099062 0.251157 0.137 Uiso 0.5 1 calc R U P D -2
C5_10 C 0.1023(5) -0.0194(8) 0.1938(4) 0.104(4) Uani 0.5 1 d DG U P D -2
C6_10 C 0.0824(5) 0.0381(9) 0.1398(5) 0.130(4) Uani 0.5 1 d DG U P D -2
C7_10 C 0.0035(5) 0.0552(10) 0.1063(4) 0.135(4) Uani 0.5 1 d DG U P D -2
C8_10 C -0.0164(8) 0.1127(15) 0.0523(5) 0.149(5) Uani 0.5 1 d DG U P D -2
H8_10 H -0.070366 0.124451 0.029389 0.178 Uiso 0.5 1 calc R U P D -2
C9_10 C 0.0426(10) 0.1531(19) 0.0318(6) 0.154(6) Uani 0.5 1 d DG U P D -2
H9_10 H 0.029013 0.192408 -0.005115 0.185 Uiso 0.5 1 calc R U P D -2
C10_10 C 0.1216(9) 0.1360(19) 0.0653(7) 0.152(6) Uani 0.5 1 d DG U P D -2
H10_10 H 0.161903 0.163566 0.051272 0.183 Uiso 0.5 1 calc R U P D -2
C11_10 C 0.1415(6) 0.0785(14) 0.1193(6) 0.143(5) Uani 0.5 1 d DG U P D -2
H11_10 H 0.195415 0.066766 0.142164 0.172 Uiso 0.5 1 calc R U P D -2
C12_10 C 0.1878(6) -0.0416(10) 0.2316(7) 0.081(4) Uani 0.5 1 d D U P D -2
O1_10 O -0.1935(7) -0.017(3) 0.1038(6) 0.109(6) Uani 0.5 1 d D U P D -2
O2_10 O -0.1537(9) 0.023(3) 0.0345(6) 0.126(7) Uani 0.5 1 d D U P D -2
O3_10 O 0.2277(6) 0.0558(9) 0.2583(5) 0.062(3) Uani 0.5 1 d D U P D -2
O4_10 O 0.2174(8) -0.1604(10) 0.2366(7) 0.092(5) Uani 0.5 1 d D U P D -2
C1_11 C 0.4723(4) 0.0060(17) 0.2763(3) 0.064(2) Uani 0.5 1 d D U P A -1
C2_11 C 0.5226(4) -0.0246(11) 0.2397(3) 0.075(3) Uani 0.5 1 d DG U P A -1
C3_11 C 0.4806(4) -0.0270(13) 0.1814(3) 0.082(4) Uani 0.5 1 d DG U P A -1
H3_11 H 0.425290 -0.010271 0.167653 0.099 Uiso 0.5 1 calc R U P A -1
C4_11 C 0.5194(5) -0.0539(12) 0.1433(3) 0.088(4) Uani 0.5 1 d DG U P A -1
H4_11 H 0.490707 -0.055524 0.103474 0.105 Uiso 0.5 1 calc R U P A -1
C5_11 C 0.6003(5) -0.0784(10) 0.1635(3) 0.088(3) Uani 0.5 1 d DG U P A -1
C6_11 C 0.6423(4) -0.0760(8) 0.2217(3) 0.094(3) Uani 0.5 1 d DG U P A -1
C7_11 C 0.6035(4) -0.0491(9) 0.2599(3) 0.087(3) Uani 0.5 1 d DG U P A -1
C8_11 C 0.6455(5) -0.0468(13) 0.3182(3) 0.098(4) Uani 0.5 1 d DG U P A -1
H8_11 H 0.618907 -0.028387 0.344207 0.118 Uiso 0.5 1 calc R U P A -1
C9_11 C 0.7263(5) -0.0713(16) 0.3383(4) 0.111(5) Uani 0.5 1 d DG U P A -1
H9_11 H 0.755055 -0.069633 0.378145 0.133 Uiso 0.5 1 calc R U P A -1
C10_11 C 0.7652(4) -0.0981(16) 0.3002(5) 0.112(5) Uani 0.5 1 d DG U P A -1
H10_11 H 0.820474 -0.114887 0.313967 0.135 Uiso 0.5 1 calc R U P A -1
C11_11 C 0.7232(4) -0.1005(13) 0.2419(5) 0.106(4) Uani 0.5 1 d DG U P A -1
H11_11 H 0.749747 -0.118894 0.215853 0.127 Uiso 0.5 1 calc R U P A -1
C12_11 C 0.6398(10) -0.1065(15) 0.1199(6) 0.088(4) Uani 0.5 1 d D U P A -1
O1_11 O 0.3992(4) 0.014(3) 0.2515(3) 0.055(3) Uani 0.5 1 d D U P A -1
O2_11 O 0.5044(5) 0.009(5) 0.3295(3) 0.053(4) Uani 0.5 1 d D U P A -1
O3_11 O 0.6354(8) -0.010(2) 0.0858(5) 0.089(3) Uani 0.5 1 d D U P A -1
O4_11 O 0.6810(10) -0.2098(16) 0.1206(7) 0.105(5) Uani 0.5 1 d D U P A -1
H4A_11 H 0.675259 -0.267074 0.143847 0.157 Uiso 0.5 1 d R U P A -1
C1_12 C 0.3154(4) 0.7627(9) -0.1472(4) 0.0579(18) Uani 1 1 d D U . . .
H1_12 H 0.261752 0.787556 -0.155316 0.069 Uiso 1 1 calc R U . . .
C2_12 C 0.4338(4) 0.7631(10) -0.1442(3) 0.0584(18) Uani 1 1 d D U . . .
H2_12 H 0.481064 0.786729 -0.150630 0.070 Uiso 1 1 calc R U . . .
N1_12 N 0.3488(3) 0.6552(8) -0.1161(3) 0.0571(15) Uani 1 1 d D U . . .
N2_12 N 0.4266(3) 0.6595(7) -0.1134(3) 0.0529(15) Uani 1 1 d D U . . .
N3_12 N 0.3647(3) 0.8320(8) -0.1658(3) 0.0623(17) Uani 1 1 d D U . . .

loop_
_atom_site_aniso_label
_atom_site_aniso_U_11
_atom_site_aniso_U_22
_atom_site_aniso_U_33
_atom_site_aniso_U_23
_atom_site_aniso_U_13
_atom_site_aniso_U_12
Zn01 0.0259(6) 0.0571(8) 0.0433(7) 0.000 0.0171(5) 0.000
Zn02 0.0238(5) 0.0370(6) 0.0403(7) 0.000 0.0077(5) 0.000
Zn03 0.0311(6) 0.0385(7) 0.0508(8) 0.000 0.0198(6) 0.000
Zn04 0.0305(6) 0.0455(7) 0.0344(6) 0.000 0.0049(5) 0.000
Zn05 0.0279(6) 0.0479(7) 0.0359(6) 0.000 -0.0008(5) 0.000
Zn06 0.0224(6) 0.0598(8) 0.0368(7) 0.000 0.0115(5) 0.000
Zn07 0.0282(6) 0.0511(8) 0.0468(8) 0.000 0.0176(6) 0.000
Zn08 0.0247(6) 0.0725(10) 0.0376(7) 0.000 0.0058(5) 0.000
Zn09 0.0284(6) 0.0603(9) 0.0405(7) 0.000 0.0027(5) 0.000
Zn10 0.0190(6) 0.0750(10) 0.0479(8) 0.000 0.0152(5) 0.000
C1_1 0.035(3) 0.051(3) 0.040(3) -0.003(3) 0.007(3) 0.001(3)
C2_1 0.026(2) 0.032(3) 0.050(3) -0.004(2) 0.009(2) 0.003(2)
N1_1 0.028(2) 0.048(3) 0.036(2) -0.002(2) 0.0021(19) 0.010(2)
N2_1 0.025(2) 0.044(3) 0.043(3) -0.004(2) 0.005(2) 0.002(2)
N3_1 0.031(2) 0.038(3) 0.054(3) 0.001(2) 0.008(2) 0.003(2)
C1_2 0.029(3) 0.052(3) 0.043(3) -0.009(3) 0.011(2) -0.012(2)
C2_2 0.028(3) 0.069(4) 0.052(3) -0.003(3) 0.022(3) 0.000(3)
N1_2 0.026(2) 0.073(4) 0.045(3) -0.009(3) 0.016(2) -0.007(2)
N2_2 0.028(2) 0.069(3) 0.052(3) -0.009(3) 0.021(2) -0.004(2)
N3_2 0.023(2) 0.061(3) 0.053(3) -0.008(3) 0.009(2) -0.004(2)
C1_3 0.033(3) 0.059(4) 0.048(3) 0.009(3) 0.009(2) -0.008(3)
C2_3 0.027(3) 0.052(3) 0.056(4) 0.016(3) 0.004(2) -0.008(3)
N1_3 0.031(2) 0.058(3) 0.046(3) 0.018(3) 0.011(2) -0.004(2)
N2_3 0.026(2) 0.047(3) 0.053(3) 0.012(2) 0.005(2) -0.009(2)
N3_3 0.032(2) 0.064(3) 0.053(3) 0.008(3) 0.010(2) -0.008(2)
C1_4 0.044(3) 0.037(5) 0.041(3) 0.006(5) 0.016(3) 0.008(4)
C2_4 0.050(4) 0.047(5) 0.044(3) -0.001(4) 0.020(3) -0.005(5)
C3_4 0.058(5) 0.058(5) 0.045(5) -0.003(4) 0.025(4) -0.009(5)
C4_4 0.056(5) 0.047(5) 0.042(4) -0.003(4) 0.022(4) -0.006(5)
C5_4 0.055(4) 0.051(4) 0.043(4) -0.007(5) 0.021(3) -0.004(5)
C6_4 0.058(4) 0.060(5) 0.047(4) -0.008(4) 0.021(4) -0.008(4)
C7_4 0.056(5) 0.061(5) 0.046(4) -0.007(4) 0.020(4) -0.007(4)
C8_4 0.060(5) 0.072(6) 0.065(6) -0.011(5) 0.026(5) -0.013(5)
C9_4 0.071(6) 0.083(7) 0.069(6) -0.014(6) 0.025(5) -0.014(6)
C10_4 0.071(6) 0.079(7) 0.065(6) -0.015(5) 0.021(5) -0.014(6)
C11_4 0.069(6) 0.065(6) 0.057(5) -0.015(5) 0.020(4) -0.011(5)
C12_4 0.058(4) 0.068(5) 0.054(4) -0.007(6) 0.026(3) -0.006(6)
O1_4 0.042(3) 0.030(3) 0.046(3) 0.004(7) 0.014(2) 0.007(8)
O2_4 0.040(3) 0.044(7) 0.033(3) -0.003(4) 0.014(2) 0.006(3)
O3_4 0.053(4) 0.073(7) 0.053(4) -0.005(5) 0.025(3) -0.005(4)
O4_4 0.067(4) 0.026(12) 0.053(3) -0.016(5) 0.027(3) -0.008(5)
C1_5 0.066(4) 0.064(5) 0.046(4) -0.002(6) 0.015(3) 0.002(7)
C2_5 0.058(4) 0.064(5) 0.047(4) -0.004(5) 0.018(3) 0.010(5)
C3_5 0.058(5) 0.042(5) 0.048(4) -0.003(4) 0.018(4) 0.005(5)
C4_5 0.058(5) 0.048(5) 0.048(4) -0.002(4) 0.019(4) 0.008(5)
C5_5 0.050(4) 0.048(5) 0.042(3) 0.003(4) 0.020(3) 0.004(5)
C6_5 0.058(5) 0.056(5) 0.045(4) -0.004(4) 0.017(3) 0.009(4)
C7_5 0.058(5) 0.059(5) 0.044(4) -0.004(4) 0.017(3) 0.009(4)
C8_5 0.064(6) 0.064(6) 0.049(5) -0.009(5) 0.018(4) 0.014(5)
C9_5 0.066(6) 0.073(7) 0.056(5) -0.004(5) 0.018(5) 0.017(5)
C10_5 0.069(6) 0.066(7) 0.057(5) -0.002(5) 0.019(5) 0.020(5)
C11_5 0.060(5) 0.062(6) 0.051(5) -0.002(5) 0.016(4) 0.014(5)
C12_5 0.035(3) 0.047(5) 0.038(3) 0.004(5) 0.016(3) -0.006(6)
O1_5 0.066(4) 0.060(4) 0.047(3) 0.000(8) 0.015(3) 0.002(7)
O2_5 0.078(5) 0.069(5) 0.053(4) -0.004(12) 0.025(4) 0.001(14)
O3_5 0.036(3) 0.071(4) 0.041(3) 0.002(9) 0.017(3) -0.005(9)
O4_5 0.033(3) 0.071(4) 0.048(3) 0.001(7) 0.014(2) -0.004(7)
C1_6 0.047(4) 0.107(8) 0.045(4) 0.013(5) 0.023(3) -0.014(5)
C2_6 0.069(5) 0.120(8) 0.050(4) 0.008(5) 0.019(4) -0.016(5)
C3_6 0.085(6) 0.125(10) 0.057(5) 0.008(6) 0.027(5) -0.006(6)
C4_6 0.099(7) 0.132(10) 0.061(6) 0.003(6) 0.023(5) -0.001(7)
C5_6 0.104(6) 0.137(8) 0.071(5) -0.002(5) 0.016(5) 0.001(6)
C6_6 0.094(6) 0.146(9) 0.070(5) -0.010(5) 0.009(4) -0.004(6)
C7_6 0.080(5) 0.132(9) 0.066(5) -0.013(5) 0.012(4) -0.008(6)
C8_6 0.087(7) 0.151(10) 0.072(7) -0.022(7) 0.010(5) -0.003(7)
C9_6 0.091(7) 0.156(11) 0.083(8) -0.028(8) 0.003(6) -0.001(8)
C10_6 0.089(8) 0.156(11) 0.082(8) -0.026(8) 0.000(6) -0.004(8)
C11_6 0.095(7) 0.153(10) 0.078(7) -0.021(7) 0.003(6) 0.000(7)
C12_6 0.112(8) 0.110(8) 0.068(6) 0.009(5) 0.022(5) -0.003(7)
O1_6 0.041(3) 0.085(7) 0.041(4) 0.008(4) 0.015(3) -0.015(4)
O2_6 0.034(4) 0.154(10) 0.038(4) 0.010(9) 0.014(3) -0.036(10)
O3_6 0.113(8) 0.093(10) 0.067(6) 0.002(6) 0.029(5) 0.004(8)
O4_6 0.141(12) 0.106(9) 0.067(7) 0.014(6) 0.025(8) -0.004(8)
C1_7 0.065(5) 0.056(8) 0.125(6) -0.011(6) 0.027(4) 0.012(5)
C2_7 0.076(5) 0.078(8) 0.156(7) -0.007(6) 0.039(5) 0.013(5)
C3_7 0.086(6) 0.084(9) 0.169(9) 0.001(7) 0.040(6) 0.014(6)
C4_7 0.093(7) 0.089(9) 0.185(9) 0.012(7) 0.045(6) 0.013(6)
C5_7 0.098(6) 0.077(8) 0.189(9) 0.011(7) 0.053(6) 0.018(6)
C6_7 0.097(6) 0.083(8) 0.179(9) 0.005(7) 0.052(6) 0.021(6)
C7_7 0.093(6) 0.083(8) 0.169(8) -0.001(6) 0.049(6) 0.015(6)
C8_7 0.113(8) 0.099(9) 0.178(10) 0.006(8) 0.046(7) 0.016(7)
C9_7 0.122(9) 0.097(9) 0.181(10) 0.006(8) 0.052(8) 0.018(8)
C10_7 0.120(9) 0.095(9) 0.184(10) 0.007(8) 0.052(8) 0.016(8)
C11_7 0.110(8) 0.086(9) 0.182(10) 0.005(8) 0.054(7) 0.015(7)
C12_7 0.100(7) 0.060(10) 0.202(10) 0.018(9) 0.059(6) 0.018(7)
O1_7 0.090(7) 0.055(13) 0.130(7) -0.012(6) 0.037(6) 0.016(6)
O2_7 0.048(4) 0.055(8) 0.107(5) -0.003(6) 0.032(4) 0.003(5)
O3_7 0.108(8) 0.042(14) 0.214(11) 0.021(9) 0.053(7) 0.030(8)
O4_7 0.118(9) 0.034(17) 0.213(11) 0.019(10) 0.069(8) 0.013(10)
C1_8 0.064(7) 0.201(11) 0.106(8) 0.027(9) -0.005(6) 0.000(8)
C2_8 0.064(5) 0.189(10) 0.114(7) 0.024(8) -0.009(5) 0.000(7)
C3_8 0.063(6) 0.177(11) 0.112(8) 0.022(8) -0.010(6) 0.003(7)
C4_8 0.059(6) 0.162(11) 0.105(7) 0.019(7) -0.009(6) 0.007(7)
C5_8 0.050(5) 0.152(10) 0.099(6) 0.013(7) -0.009(4) 0.009(6)
C6_8 0.062(5) 0.179(10) 0.121(7) 0.026(7) -0.007(5) 0.000(6)
C7_8 0.064(6) 0.185(10) 0.120(7) 0.024(7) -0.007(5) -0.002(7)
C8_8 0.073(7) 0.198(12) 0.138(9) 0.027(9) -0.005(7) -0.008(8)
C9_8 0.081(8) 0.209(13) 0.147(10) 0.033(10) -0.004(7) -0.013(9)
C10_8 0.079(8) 0.211(13) 0.148(10) 0.038(10) -0.005(7) -0.012(9)
C11_8 0.074(7) 0.200(12) 0.137(8) 0.038(9) -0.008(7) -0.007(8)
C12_8 0.042(4) 0.111(10) 0.073(5) 0.006(6) 0.002(4) 0.006(6)
O1_8 0.062(9) 0.204(14) 0.099(11) 0.026(9) 0.010(8) -0.014(9)
O2_8 0.054(8) 0.205(12) 0.077(10) 0.025(9) -0.023(8) -0.002(8)
O3_8 0.038(3) 0.092(9) 0.068(4) 0.002(6) 0.001(3) 0.004(5)
O4_8 0.052(5) 0.094(19) 0.072(5) 0.009(8) 0.001(4) 0.003(10)
C1_9 0.050(6) 0.184(12) 0.149(9) -0.027(9) 0.046(6) -0.004(6)
C2_9 0.047(5) 0.169(10) 0.144(8) -0.036(8) 0.046(5) -0.007(6)
C3_9 0.052(6) 0.165(10) 0.145(9) -0.035(8) 0.048(6) -0.013(6)
C4_9 0.052(6) 0.156(10) 0.144(9) -0.027(8) 0.043(6) -0.011(6)
C5_9 0.047(5) 0.144(9) 0.133(7) -0.018(7) 0.037(5) -0.012(5)
C6_9 0.049(5) 0.156(9) 0.143(8) -0.025(7) 0.035(5) -0.005(6)
C7_9 0.049(5) 0.168(10) 0.150(8) -0.034(7) 0.034(5) -0.005(6)
C8_9 0.063(7) 0.182(11) 0.158(10) -0.042(9) 0.034(7) -0.003(7)
C9_9 0.070(7) 0.182(12) 0.165(10) -0.046(9) 0.031(7) -0.003(8)
C10_9 0.066(7) 0.177(12) 0.160(10) -0.040(9) 0.028(7) -0.002(8)
C11_9 0.059(7) 0.163(11) 0.153(10) -0.030(8) 0.028(7) -0.005(7)
C12_9 0.050(5) 0.123(8) 0.115(7) -0.010(6) 0.035(5) -0.011(5)
O1_9 0.053(8) 0.190(13) 0.150(13) -0.020(10) 0.060(8) 0.002(8)
O2_9 0.035(6) 0.182(13) 0.146(13) -0.029(9) 0.051(7) 0.002(6)
O3_9 0.042(5) 0.109(7) 0.081(6) -0.001(5) 0.021(4) -0.007(4)
O4_9 0.055(6) 0.125(8) 0.129(10) -0.012(7) 0.045(6) -0.013(6)
C1_10 0.097(7) 0.093(10) 0.149(8) 0.010(8) -0.003(6) -0.005(7)
C2_10 0.094(6) 0.099(8) 0.151(8) 0.012(7) -0.006(6) -0.004(6)
C3_10 0.087(7) 0.095(9) 0.156(8) 0.013(7) -0.002(6) -0.003(6)
C4_10 0.078(6) 0.091(9) 0.143(8) 0.004(7) 0.000(6) 0.003(6)
C5_10 0.075(5) 0.074(7) 0.126(7) 0.000(6) -0.010(5) 0.007(5)
C6_10 0.100(7) 0.107(8) 0.144(8) 0.014(6) -0.006(6) -0.006(6)
C7_10 0.101(7) 0.111(9) 0.154(8) 0.019(7) -0.005(6) -0.004(6)
C8_10 0.119(9) 0.125(10) 0.165(9) 0.024(8) 0.002(7) -0.005(8)
C9_10 0.126(10) 0.130(11) 0.173(10) 0.022(9) 0.008(8) -0.010(9)
C10_10 0.128(9) 0.127(11) 0.169(10) 0.020(9) 0.009(8) -0.009(9)
C11_10 0.117(8) 0.117(10) 0.162(10) 0.016(8) 0.006(7) -0.009(8)
C12_10 0.064(6) 0.064(5) 0.092(7) -0.014(5) -0.001(5) 0.012(4)
O1_10 0.099(7) 0.059(13) 0.135(8) -0.007(8) -0.002(6) -0.002(7)
O2_10 0.113(9) 0.078(15) 0.153(8) 0.003(8) 0.001(7) -0.018(9)
O3_10 0.051(5) 0.060(4) 0.061(5) -0.006(4) 0.002(4) 0.014(4)
O4_10 0.070(7) 0.063(6) 0.101(9) -0.025(6) -0.024(7) 0.015(5)
C1_11 0.050(4) 0.094(7) 0.042(3) -0.003(6) 0.010(3) -0.006(6)
C2_11 0.071(5) 0.100(8) 0.058(4) -0.007(5) 0.027(4) -0.008(5)
C3_11 0.080(6) 0.106(10) 0.061(5) -0.010(6) 0.025(4) -0.006(6)
C4_11 0.089(6) 0.113(9) 0.067(6) -0.008(6) 0.034(5) -0.006(6)
C5_11 0.090(6) 0.111(8) 0.074(5) -0.007(5) 0.044(5) -0.002(6)
C6_11 0.086(6) 0.126(8) 0.082(5) -0.001(5) 0.045(5) -0.008(6)
C7_11 0.079(5) 0.117(8) 0.074(5) 0.006(5) 0.037(4) -0.006(5)
C8_11 0.088(7) 0.139(11) 0.077(6) 0.008(6) 0.039(5) -0.010(7)
C9_11 0.091(7) 0.159(11) 0.091(7) 0.006(7) 0.040(6) -0.008(7)
C10_11 0.091(7) 0.160(11) 0.095(7) 0.003(8) 0.044(6) -0.010(7)
C11_11 0.089(7) 0.147(10) 0.094(7) 0.003(7) 0.046(6) -0.005(7)
C12_11 0.098(8) 0.105(8) 0.074(6) 0.001(6) 0.046(6) 0.005(7)
O1_11 0.044(3) 0.073(8) 0.043(3) -0.005(6) 0.009(3) -0.004(5)
O2_11 0.038(3) 0.079(10) 0.035(3) -0.003(7) 0.004(3) -0.013(8)
O3_11 0.116(8) 0.093(7) 0.073(6) -0.007(8) 0.051(6) 0.004(10)
O4_11 0.117(10) 0.111(9) 0.097(9) -0.002(8) 0.049(8) 0.015(8)
C1_12 0.024(3) 0.094(5) 0.060(4) 0.014(4) 0.020(3) 0.005(3)
C2_12 0.026(3) 0.095(5) 0.055(4) 0.031(4) 0.016(3) 0.010(3)
N1_12 0.027(2) 0.096(4) 0.049(3) 0.012(3) 0.014(2) 0.005(3)
N2_12 0.024(2) 0.086(4) 0.050(3) 0.025(3) 0.015(2) 0.008(3)
N3_12 0.031(3) 0.099(5) 0.058(3) 0.021(3) 0.018(3) 0.006(3)

loop_
_atom_type_symbol
_atom_type_description
_atom_type_scat_dispersion_real
_atom_type_scat_dispersion_imag
_atom_type_scat_source
C C 0.0137 0.0067 'International Tables Vol C Tables 4.2.6.8 and 6.1.1.4'
H H 0.0000 0.0000 'International Tables Vol C Tables 4.2.6.8 and 6.1.1.4'
N N 0.0241 0.0134 'International Tables Vol C Tables 4.2.6.8 and 6.1.1.4'
O O 0.0389 0.0241 'International Tables Vol C Tables 4.2.6.8 and 6.1.1.4'
Zn Zn -2.7473 0.5279 'International Tables Vol C Tables 4.2.6.8 and 6.1.1.4'

loop_
_geom_angle_atom_site_label_1
_geom_angle_atom_site_label_2
_geom_angle_atom_site_label_3
_geom_angle
_geom_angle_site_symmetry_1
_geom_angle_site_symmetry_3
_geom_angle_publ_flag
O1_6 Zn01 N2_2 119.0(4) . 2_565 ?
O1_6 Zn01 N2_2 103.9(4) . . ?
N2_2 Zn01 N2_2 99.3(4) 2_565 . ?
N2_1 Zn02 N2_1 89.8(3) . 2 ?
N2_1 Zn02 N1_3 88.2(2) . . ?
N2_1 Zn02 N1_3 173.2(2) 2 . ?
N2_1 Zn02 N1_3 173.2(2) . 2 ?
N2_1 Zn02 N1_3 88.2(2) 2 2 ?
N1_3 Zn02 N1_3 93.0(3) . 2 ?
N2_1 Zn02 O1_4 91.9(12) . . ?
N2_1 Zn02 O1_4 91.7(13) 2 . ?
N1_3 Zn02 O1_4 94.8(13) . . ?
N1_3 Zn02 O1_4 94.6(13) 2 . ?
N2_1 Zn02 O2_11 87.1(10) . . ?
N2_1 Zn02 O2_11 90.4(9) 2 . ?
N1_3 Zn02 O2_11 83.0(10) . . ?
N1_3 Zn02 O2_11 86.5(10) 2 . ?
O1_4 Zn02 O2_11 178(2) . . ?
N3_1 Zn03 N3_1 110.7(4) . 2_565 ?
N3_1 Zn03 O3_6 108.5(5) . . ?
N3_1 Zn03 O3_6 98.3(4) 2_565 . ?
O1_11 Zn04 N1_1 115.5(8) . 2 ?
O3_10 Zn04 N1_1 98.4(3) . . ?
O1_11 Zn04 N1_1 109.2(8) . . ?
N1_1 Zn04 N1_1 98.3(3) 2 . ?
O2_4 Zn05 N2_3 101.4(4) . 2 ?
O2_4 Zn05 N2_3 111.8(3) . . ?
N2_3 Zn05 N2_3 98.9(4) 2 . ?
N1_2 Zn06 N1_2 88.3(4) 1_554 2_564 ?
N1_2 Zn06 O3_5 92.1(2) 1_554 . ?
N1_2 Zn06 O3_5 92.1(2) 2_564 . ?
N1_2 Zn06 N2_12 173.7(2) 1_554 2_565 ?
N1_2 Zn06 N2_12 88.7(2) 2_564 2_565 ?
O3_5 Zn06 N2_12 93.6(2) . 2_565 ?
N1_2 Zn06 N2_12 88.7(2) 1_554 . ?
N1_2 Zn06 N2_12 173.7(2) 2_564 . ?
O3_5 Zn06 N2_12 93.6(2) . . ?
N2_12 Zn06 N2_12 93.6(4) 2_565 . ?
O2_7 Zn07 O1_5 95.2(4) . . ?
O2_7 Zn07 N3_3 117.2(7) . . ?
O1_5 Zn07 N3_3 112.7(2) . . ?
O2_7 Zn07 N3_3 108.8(7) . 2_565 ?
O1_5 Zn07 N3_3 112.7(2) . 2_565 ?
N3_3 Zn07 N3_3 109.6(4) . 2_565 ?
O3_4 Zn08 O3_8 97.8(4) . . ?
O3_4 Zn08 N3_12 118.3(4) . 2_566 ?
O3_8 Zn08 N3_12 116.6(6) . 2_566 ?
O3_4 Zn08 N3_12 105.5(5) . 1_546 ?
O3_8 Zn08 N3_12 105.7(6) . 1_546 ?
N3_12 Zn08 N3_12 111.3(5) 2_566 1_546 ?
N3_2 Zn09 N3_2 109.4(4) 2_575 . ?
O4_5 Zn10 O3_9 110.0(5) . . ?
O4_5 Zn10 N1_12 106.6(2) . 2_565 ?
O3_9 Zn10 N1_12 99.7(4) . 2_565 ?
O4_5 Zn10 N1_12 106.6(2) . . ?
O3_9 Zn10 N1_12 130.8(4) . . ?
N1_12 Zn10 N1_12 100.0(4) 2_565 . ?
O4_5 Zn10 O4_9 94.8(5) . . ?
O3_9 Zn10 O4_9 57.4(3) . . ?
N1_12 Zn10 O4_9 153.5(4) 2_565 . ?
N1_12 Zn10 O4_9 88.3(4) . . ?
O4_5 Zn10 C12_9 99.9(4) . . ?
O3_9 Zn10 C12_9 28.8(2) . . ?
N1_12 Zn10 C12_9 128.3(3) 2_565 . ?
N1_12 Zn10 C12_9 113.8(4) . . ?
O4_9 Zn10 C12_9 29.23(18) . . ?
N1_1 C1_1 N3_1 112.4(6) . . ?
N2_1 C2_1 N3_1 112.3(6) . . ?
C1_1 N1_1 N2_1 105.4(5) . . ?
C1_1 N1_1 Zn04 131.6(4) . . ?
N2_1 N1_1 Zn04 122.5(4) . . ?
C2_1 N2_1 N1_1 106.9(5) . . ?
C2_1 N2_1 Zn02 129.6(4) . . ?
N1_1 N2_1 Zn02 123.5(4) . . ?
C1_1 N3_1 C2_1 103.0(5) . . ?
C1_1 N3_1 Zn03 130.8(4) . . ?
C2_1 N3_1 Zn03 126.2(5) . . ?
N1_2 C1_2 N3_2 112.6(6) . . ?
N2_2 C2_2 N3_2 112.5(5) . . ?
C1_2 N1_2 N2_2 105.2(5) . . ?
C1_2 N1_2 Zn06 130.2(4) . 1_556 ?
N2_2 N1_2 Zn06 124.5(4) . 1_556 ?
C2_2 N2_2 N1_2 106.9(5) . . ?
C2_2 N2_2 Zn01 131.1(4) . . ?
N1_2 N2_2 Zn01 120.6(5) . . ?
C2_2 N3_2 C1_2 102.6(6) . . ?
C2_2 N3_2 Zn09 130.6(5) . . ?
C1_2 N3_2 Zn09 126.6(5) . . ?
N1_3 C1_3 N3_3 112.6(6) . . ?
N2_3 C2_3 N3_3 111.0(5) . . ?
C1_3 N1_3 N2_3 105.6(5) . . ?
C1_3 N1_3 Zn02 128.5(4) . . ?
N2_3 N1_3 Zn02 125.4(4) . . ?
C2_3 N2_3 N1_3 107.8(5) . . ?
C2_3 N2_3 Zn05 132.2(4) . . ?
N1_3 N2_3 Zn05 119.8(4) . . ?
C2_3 N3_3 C1_3 103.1(6) . . ?
C2_3 N3_3 Zn07 127.1(4) . . ?
C1_3 N3_3 Zn07 129.7(5) . . ?
O1_4 C1_4 O2_4 122.7(12) . . ?
O1_4 C1_4 C2_4 115.1(5) . . ?
O2_4 C1_4 C2_4 116.9(5) . . ?
C3_4 C2_4 C7_4 120.0 . . ?
C3_4 C2_4 C1_4 118.8(3) . . ?
C7_4 C2_4 C1_4 121.2(3) . . ?
C2_4 C3_4 C4_4 120.0 . . ?
C5_4 C4_4 C3_4 120.0 . . ?
C6_4 C5_4 C4_4 120.0 . . ?
C6_4 C5_4 C12_4 121.4(3) . . ?
C4_4 C5_4 C12_4 118.6(3) . . ?
C5_4 C6_4 C7_4 120.0 . . ?
C5_4 C6_4 C11_4 120.0 . . ?
C7_4 C6_4 C11_4 120.0 . . ?
C8_4 C7_4 C6_4 120.0 . . ?
C8_4 C7_4 C2_4 120.0 . . ?
C6_4 C7_4 C2_4 120.0 . . ?
C9_4 C8_4 C7_4 120.0 . . ?
C8_4 C9_4 C10_4 120.0 . . ?
C11_4 C10_4 C9_4 120.0 . . ?
C10_4 C11_4 C6_4 120.0 . . ?
O4_4 C12_4 O3_4 119.0(8) . . ?
O3_4 C12_4 C5_4 113.6(6) . . ?
C1_4 O1_4 Zn02 142.0(10) . . ?
C1_4 O2_4 Zn05 126.4(6) . . ?
C12_4 O3_4 Zn08 117.4(6) . . ?
O2_5 C1_5 O1_5 122.5(8) . . ?
O2_5 C1_5 C2_5 122.1(7) . . ?
O1_5 C1_5 C2_5 113.6(6) . . ?
C3_5 C2_5 C7_5 120.0 . . ?
C3_5 C2_5 C1_5 113.1(5) . . ?
C7_5 C2_5 C1_5 126.9(5) . . ?
C4_5 C3_5 C2_5 120.0 . . ?
C3_5 C4_5 C5_5 120.0 . . ?
C6_5 C5_5 C4_5 120.0 . . ?
C6_5 C5_5 C12_5 120.9(5) . . ?
C4_5 C5_5 C12_5 119.1(5) . . ?
C5_5 C6_5 C7_5 120.0 . . ?
C5_5 C6_5 C11_5 120.0 . . ?
C7_5 C6_5 C11_5 120.0 . . ?
C8_5 C7_5 C6_5 120.0 . . ?
C8_5 C7_5 C2_5 120.0 . . ?
C6_5 C7_5 C2_5 120.0 . . ?
C7_5 C8_5 C9_5 120.0 . . ?
C10_5 C9_5 C8_5 120.0 . . ?
C9_5 C10_5 C11_5 120.0 . . ?
C10_5 C11_5 C6_5 120.0 . . ?
O3_5 C12_5 O4_5 123.0(7) . . ?
O3_5 C12_5 C5_5 117.2(6) . . ?
C1_5 O1_5 Zn07 116.0(6) . . ?
C12_5 O3_5 Zn06 144.6(6) . . ?
C12_5 O4_5 Zn10 130.8(6) . . ?
O2_6 C1_6 O1_6 119.4(9) . . ?
O2_6 C1_6 C2_6 115.7(7) . . ?
O1_6 C1_6 C2_6 113.8(7) . . ?
C3_6 C2_6 C7_6 120.0 . . ?
C3_6 C2_6 C1_6 117.4(5) . . ?
C7_6 C2_6 C1_6 122.6(5) . . ?
C2_6 C3_6 C4_6 120.0 . . ?
C5_6 C4_6 C3_6 120.0 . . ?
C6_6 C5_6 C4_6 120.0 . . ?
C6_6 C5_6 C12_6 122.7(7) . . ?
C4_6 C5_6 C12_6 117.3(7) . . ?
C5_6 C6_6 C7_6 120.0 . . ?
C5_6 C6_6 C11_6 120.0 . . ?
C7_6 C6_6 C11_6 120.0 . . ?
C8_6 C7_6 C6_6 120.0 . . ?
C8_6 C7_6 C2_6 120.0 . . ?
C6_6 C7_6 C2_6 120.0 . . ?
C9_6 C8_6 C7_6 120.0 . . ?
C8_6 C9_6 C10_6 120.0 . . ?
C11_6 C10_6 C9_6 120.0 . . ?
C10_6 C11_6 C6_6 120.0 . . ?
O3_6 C12_6 O4_6 119.3(11) . . ?
O3_6 C12_6 C5_6 114.9(8) . . ?
C1_6 O1_6 Zn01 116.3(6) . . ?
C12_6 O3_6 Zn03 113.1(9) . . ?
O1_7 C1_7 O2_7 121.3(10) . . ?
O1_7 C1_7 C2_7 118.9(8) . . ?
O2_7 C1_7 C2_7 119.7(8) . . ?
C3_7 C2_7 C7_7 118.9(7) . . ?
C3_7 C2_7 C1_7 119.3(8) . . ?
C7_7 C2_7 C1_7 121.9(8) . . ?
C2_7 C3_7 C4_7 120.1(9) . . ?
C5_7 C4_7 C3_7 120.7(9) . . ?
C4_7 C5_7 C6_7 119.5(7) . . ?
C4_7 C5_7 C12_7 122.0(9) . . ?
C6_7 C5_7 C12_7 118.5(8) . . ?
C7_7 C6_7 C5_7 119.9(8) . . ?
C7_7 C6_7 C11_7 120.8(8) . . ?
C5_7 C6_7 C11_7 119.4(8) . . ?
C6_7 C7_7 C8_7 118.6(8) . . ?
C6_7 C7_7 C2_7 121.0(8) . . ?
C8_7 C7_7 C2_7 120.3(8) . . ?
C7_7 C8_7 C9_7 121.3(9) . . ?
C10_7 C9_7 C8_7 119.6(9) . . ?
C9_7 C10_7 C11_7 119.6(9) . . ?
C10_7 C11_7 C6_7 120.1(9) . . ?
O3_7 C12_7 O4_7 120.2(11) . . ?
O3_7 C12_7 C5_7 116.5(9) . . ?
O4_7 C12_7 C5_7 123.3(10) . . ?
C1_7 O2_7 Zn07 120.6(8) . . ?
O1_8 C1_8 O2_8 121.0(12) . . ?
O1_8 C1_8 C2_8 116.4(9) . . ?
O2_8 C1_8 C2_8 118.7(9) . . ?
C3_8 C2_8 C7_8 120.0 . . ?
C3_8 C2_8 C1_8 117.8(7) . . ?
C7_8 C2_8 C1_8 122.2(7) . . ?
C2_8 C3_8 C4_8 120.0 . . ?
C3_8 C4_8 C5_8 120.0 . . ?
C6_8 C5_8 C4_8 120.0 . . ?
C6_8 C5_8 C12_8 120.6(6) . . ?
C4_8 C5_8 C12_8 119.4(6) . . ?
C7_8 C6_8 C5_8 120.0 . . ?
C7_8 C6_8 C11_8 120.0 . . ?
C5_8 C6_8 C11_8 120.0 . . ?
C8_8 C7_8 C6_8 120.0 . . ?
C8_8 C7_8 C2_8 120.0 . . ?
C6_8 C7_8 C2_8 120.0 . . ?
C7_8 C8_8 C9_8 120.0 . . ?
C10_8 C9_8 C8_8 120.0 . . ?
C9_8 C10_8 C11_8 120.0 . . ?
C10_8 C11_8 C6_8 120.0 . . ?
O3_8 C12_8 O4_8 119.6(9) . . ?
O3_8 C12_8 C5_8 119.3(8) . . ?
C12_8 O3_8 Zn08 119.9(7) . . ?
O2_9 C1_9 O1_9 120.2(11) . . ?
O2_9 C1_9 C2_9 127.6(10) . . ?
O1_9 C1_9 C2_9 109.4(8) . . ?
C3_9 C2_9 C7_9 120.0 . . ?
C3_9 C2_9 C1_9 123.5(7) . . ?
C7_9 C2_9 C1_9 116.5(7) . . ?
C2_9 C3_9 C4_9 120.0 . . ?
C5_9 C4_9 C3_9 120.0 . . ?
C6_9 C5_9 C4_9 120.0 . . ?
C6_9 C5_9 C12_9 117.2(6) . . ?
C4_9 C5_9 C12_9 122.8(6) . . ?
C7_9 C6_9 C5_9 120.0 . . ?
C7_9 C6_9 C11_9 120.0 . . ?
C5_9 C6_9 C11_9 120.0 . . ?
C6_9 C7_9 C8_9 120.0 . . ?
C6_9 C7_9 C2_9 120.0 . . ?
C8_9 C7_9 C2_9 120.0 . . ?
C7_9 C8_9 C9_9 120.0 . . ?
C10_9 C9_9 C8_9 120.0 . . ?
C9_9 C10_9 C11_9 120.0 . . ?
C10_9 C11_9 C6_9 120.0 . . ?
O3_9 C12_9 O4_9 120.1(10) . . ?
O3_9 C12_9 Zn10 49.5(6) . . ?
O4_9 C12_9 Zn10 72.5(7) . . ?
C5_9 C12_9 Zn10 166.6(7) . . ?
C12_9 O3_9 Zn10 101.7(7) . . ?
C12_9 O4_9 Zn10 78.3(7) . . ?
O1_10 C1_10 O2_10 114.4(12) . . ?
O1_10 C1_10 C2_10 116.2(10) . . ?
O2_10 C1_10 C2_10 114.8(10) . . ?
C3_10 C2_10 C7_10 120.0 . . ?
C3_10 C2_10 C1_10 122.6(6) . . ?
C7_10 C2_10 C1_10 117.4(6) . . ?
C2_10 C3_10 C4_10 120.0 . . ?
C3_10 C4_10 C5_10 120.0 . . ?
C6_10 C5_10 C4_10 120.0 . . ?
C6_10 C5_10 C12_10 121.9(7) . . ?
C4_10 C5_10 C12_10 118.1(7) . . ?
C5_10 C6_10 C7_10 120.0 . . ?
C5_10 C6_10 C11_10 120.0 . . ?
C7_10 C6_10 C11_10 120.0 . . ?
C8_10 C7_10 C6_10 120.0 . . ?
C8_10 C7_10 C2_10 120.0 . . ?
C6_10 C7_10 C2_10 120.0 . . ?
C9_10 C8_10 C7_10 120.0 . . ?
C8_10 C9_10 C10_10 120.0 . . ?
C11_10 C10_10 C9_10 120.0 . . ?
C10_10 C11_10 C6_10 120.0 . . ?
O3_10 C12_10 O4_10 120.5(9) . . ?
O3_10 C12_10 C5_10 119.9(7) . . ?
C12_10 O3_10 Zn04 111.5(7) . . ?
O1_11 C1_11 O2_11 122.9(8) . . ?
O1_11 C1_11 C2_11 117.4(7) . . ?
O2_11 C1_11 C2_11 119.4(8) . . ?
C3_11 C2_11 C7_11 120.0 . . ?
C3_11 C2_11 C1_11 114.2(5) . . ?
C7_11 C2_11 C1_11 125.8(5) . . ?
C4_11 C3_11 C2_11 120.0 . . ?
C3_11 C4_11 C5_11 120.0 . . ?
C6_11 C5_11 C4_11 120.0 . . ?
C6_11 C5_11 C12_11 122.2(7) . . ?
C4_11 C5_11 C12_11 117.8(7) . . ?
C5_11 C6_11 C7_11 120.0 . . ?
C5_11 C6_11 C11_11 120.0 . . ?
C7_11 C6_11 C11_11 120.0 . . ?
C8_11 C7_11 C6_11 120.0 . . ?
C8_11 C7_11 C2_11 120.0 . . ?
C6_11 C7_11 C2_11 120.0 . . ?
C9_11 C8_11 C7_11 120.0 . . ?
C10_11 C9_11 C8_11 120.0 . . ?
C9_11 C10_11 C11_11 120.0 . . ?
C10_11 C11_11 C6_11 120.0 . . ?
O4_11 C12_11 O3_11 121.0(10) . . ?
O3_11 C12_11 C5_11 114.5(7) . . ?
C1_11 O1_11 Zn04 114.8(7) . . ?
C1_11 O2_11 Zn02 160.8(9) . . ?
N1_12 C1_12 N3_12 113.0(6) . . ?
N2_12 C2_12 N3_12 110.9(6) . . ?
C1_12 N1_12 N2_12 104.5(6) . . ?
C1_12 N1_12 Zn10 134.2(5) . . ?
N2_12 N1_12 Zn10 121.0(5) . . ?
C2_12 N2_12 N1_12 107.6(6) . . ?
C2_12 N2_12 Zn06 127.4(4) . . ?
N1_12 N2_12 Zn06 124.1(5) . . ?
C1_12 N3_12 C2_12 103.9(6) . . ?
C1_12 N3_12 Zn08 127.4(5) . 1_564 ?
C2_12 N3_12 Zn08 128.7(5) . 1_564 ?

loop_
_geom_bond_atom_site_label_1
_geom_bond_atom_site_label_2
_geom_bond_distance
_geom_bond_site_symmetry_2
_geom_bond_publ_flag
Zn01 O1_6 1.954(8) . ?
Zn01 N2_2 2.023(6) 2_565 ?
Zn01 N2_2 2.023(6) . ?
Zn02 N2_1 2.117(5) . ?
Zn02 N2_1 2.118(5) 2 ?
Zn02 N1_3 2.123(6) . ?
Zn02 N1_3 2.123(5) 2 ?
Zn02 O1_4 2.129(6) . ?
Zn02 O2_11 2.259(7) . ?
Zn03 N3_1 2.007(6) . ?
Zn03 N3_1 2.007(6) 2_565 ?
Zn03 O3_6 2.019(12) . ?
Zn04 O3_10 1.966(10) . ?
Zn04 O1_11 1.977(9) . ?
Zn04 N1_1 1.998(5) 2 ?
Zn04 N1_1 1.998(5) . ?
Zn05 O2_4 1.964(7) . ?
Zn05 N2_3 2.012(6) 2 ?
Zn05 N2_3 2.012(5) . ?
Zn06 N1_2 2.102(6) 1_554 ?
Zn06 N1_2 2.102(6) 2_564 ?
Zn06 O3_5 2.117(6) . ?
Zn06 N2_12 2.145(6) 2_565 ?
Zn06 N2_12 2.145(6) . ?
Zn07 O2_7 1.934(10) . ?
Zn07 O1_5 1.953(7) . ?
Zn07 N3_3 1.995(6) . ?
Zn07 N3_3 1.995(6) 2_565 ?
Zn08 O3_4 1.930(9) . ?
Zn08 O3_8 1.940(9) . ?
Zn08 N3_12 1.995(7) 2_566 ?
Zn08 N3_12 1.995(7) 1_546 ?
Zn09 N3_2 2.002(6) 2_575 ?
Zn09 N3_2 2.002(6) . ?
Zn10 O4_5 1.922(7) . ?
Zn10 O3_9 1.968(11) . ?
Zn10 N1_12 1.986(7) 2_565 ?
Zn10 N1_12 1.986(7) . ?
Zn10 O4_9 2.468(14) . ?
Zn10 C12_9 2.535(9) . ?
C1_1 N1_1 1.330(8) . ?
C1_1 N3_1 1.342(8) . ?
C2_1 N2_1 1.305(8) . ?
C2_1 N3_1 1.356(7) . ?
N1_1 N2_1 1.379(6) . ?
C1_2 N1_2 1.326(9) . ?
C1_2 N3_2 1.360(8) . ?
C2_2 N2_2 1.314(9) . ?
C2_2 N3_2 1.347(8) . ?
N1_2 N2_2 1.384(7) . ?
C1_3 N1_3 1.298(8) . ?
C1_3 N3_3 1.359(8) . ?
C2_3 N2_3 1.307(8) . ?
C2_3 N3_3 1.350(8) . ?
N1_3 N2_3 1.373(7) . ?
C1_4 O1_4 1.261(8) . ?
C1_4 O2_4 1.262(7) . ?
C1_4 C2_4 1.531(5) . ?
C2_4 C3_4 1.3900 . ?
C2_4 C7_4 1.3900 . ?
C3_4 C4_4 1.3900 . ?
C4_4 C5_4 1.3900 . ?
C5_4 C6_4 1.3900 . ?
C5_4 C12_4 1.529(5) . ?
C6_4 C7_4 1.3900 . ?
C6_4 C11_4 1.3900 . ?
C7_4 C8_4 1.3900 . ?
C8_4 C9_4 1.3900 . ?
C9_4 C10_4 1.3900 . ?
C10_4 C11_4 1.3900 . ?
C12_4 O4_4 1.243(7) . ?
C12_4 O3_4 1.269(7) . ?
C1_5 O2_5 1.243(7) . ?
C1_5 O1_5 1.264(7) . ?
C1_5 C2_5 1.523(7) . ?
C2_5 C3_5 1.3900 . ?
C2_5 C7_5 1.3900 . ?
C3_5 C4_5 1.3900 . ?
C4_5 C5_5 1.3900 . ?
C5_5 C6_5 1.3900 . ?
C5_5 C12_5 1.520(7) . ?
C6_5 C7_5 1.3900 . ?
C6_5 C11_5 1.3900 . ?
C7_5 C8_5 1.3900 . ?
C8_5 C9_5 1.3900 . ?
C9_5 C10_5 1.3900 . ?
C10_5 C11_5 1.3900 . ?
C12_5 O3_5 1.256(6) . ?
C12_5 O4_5 1.260(6) . ?
C1_6 O2_6 1.265(7) . ?
C1_6 O1_6 1.268(7) . ?
C1_6 C2_6 1.535(8) . ?
C2_6 C3_6 1.3900 . ?
C2_6 C7_6 1.3900 . ?
C3_6 C4_6 1.3900 . ?
C4_6 C5_6 1.3900 . ?
C5_6 C6_6 1.3900 . ?
C5_6 C12_6 1.521(8) . ?
C6_6 C7_6 1.3900 . ?
C6_6 C11_6 1.3900 . ?
C7_6 C8_6 1.3900 . ?
C8_6 C9_6 1.3900 . ?
C9_6 C10_6 1.3900 . ?
C10_6 C11_6 1.3900 . ?
C12_6 O3_6 1.251(7) . ?
C12_6 O4_6 1.266(7) . ?
C1_7 O1_7 1.249(7) . ?
C1_7 O2_7 1.251(7) . ?
C1_7 C2_7 1.521(8) . ?
C2_7 C3_7 1.389(7) . ?
C2_7 C7_7 1.394(7) . ?
C3_7 C4_7 1.391(7) . ?
C4_7 C5_7 1.386(7) . ?
C5_7 C6_7 1.387(7) . ?
C5_7 C12_7 1.522(8) . ?
C6_7 C7_7 1.385(7) . ?
C6_7 C11_7 1.394(7) . ?
C7_7 C8_7 1.386(7) . ?
C8_7 C9_7 1.395(7) . ?
C9_7 C10_7 1.386(7) . ?
C10_7 C11_7 1.393(7) . ?
C12_7 O3_7 1.242(7) . ?
C12_7 O4_7 1.258(7) . ?
C1_8 O1_8 1.248(7) . ?
C1_8 O2_8 1.260(7) . ?
C1_8 C2_8 1.524(8) . ?
C2_8 C3_8 1.3900 . ?
C2_8 C7_8 1.3900 . ?
C3_8 C4_8 1.3900 . ?
C4_8 C5_8 1.3900 . ?
C5_8 C6_8 1.3900 . ?
C5_8 C12_8 1.521(8) . ?
C6_8 C7_8 1.3900 . ?
C6_8 C11_8 1.3900 . ?
C7_8 C8_8 1.3900 . ?
C8_8 C9_8 1.3900 . ?
C9_8 C10_8 1.3900 . ?
C10_8 C11_8 1.3900 . ?
C12_8 O3_8 1.251(7) . ?
C12_8 O4_8 1.260(7) . ?
C1_9 O2_9 1.235(7) . ?
C1_9 O1_9 1.275(7) . ?
C1_9 C2_9 1.519(8) . ?
C2_9 C3_9 1.3900 . ?
C2_9 C7_9 1.3900 . ?
C3_9 C4_9 1.3900 . ?
C4_9 C5_9 1.3900 . ?
C5_9 C6_9 1.3900 . ?
C5_9 C12_9 1.519(8) . ?
C6_9 C7_9 1.3900 . ?
C6_9 C11_9 1.3900 . ?
C7_9 C8_9 1.3900 . ?
C8_9 C9_9 1.3900 . ?
C9_9 C10_9 1.3900 . ?
C10_9 C11_9 1.3900 . ?
C12_9 O3_9 1.246(7) . ?
C12_9 O4_9 1.264(7) . ?
C1_10 O1_10 1.255(8) . ?
C1_10 O2_10 1.279(8) . ?
C1_10 C2_10 1.535(8) . ?
C2_10 C3_10 1.3900 . ?
C2_10 C7_10 1.3900 . ?
C3_10 C4_10 1.3900 . ?
C4_10 C5_10 1.3900 . ?
C5_10 C6_10 1.3900 . ?
C5_10 C12_10 1.519(8) . ?
C6_10 C7_10 1.3900 . ?
C6_10 C11_10 1.3900 . ?
C7_10 C8_10 1.3900 . ?
C8_10 C9_10 1.3900 . ?
C9_10 C10_10 1.3900 . ?
C10_10 C11_10 1.3900 . ?
C12_10 O3_10 1.243(7) . ?
C12_10 O4_10 1.269(7) . ?
C1_11 O1_11 1.251(7) . ?
C1_11 O2_11 1.254(7) . ?
C1_11 C2_11 1.524(7) . ?
C2_11 C3_11 1.3900 . ?
C2_11 C7_11 1.3900 . ?
C3_11 C4_11 1.3900 . ?
C4_11 C5_11 1.3900 . ?
C5_11 C6_11 1.3900 . ?
C5_11 C12_11 1.518(8) . ?
C6_11 C7_11 1.3900 . ?
C6_11 C11_11 1.3900 . ?
C7_11 C8_11 1.3900 . ?
C8_11 C9_11 1.3900 . ?
C9_11 C10_11 1.3900 . ?
C10_11 C11_11 1.3900 . ?
C12_11 O4_11 1.253(7) . ?
C12_11 O3_11 1.259(8) . ?
C1_12 N1_12 1.325(10) . ?
C1_12 N3_12 1.326(9) . ?
C2_12 N2_12 1.308(9) . ?
C2_12 N3_12 1.354(8) . ?
N1_12 N2_12 1.382(7) . ?
